data_2108743
loop_
_publ_author_name
'\/Lawniczak, Pawe\/l'
'Pogorzelec-Glaser, Katarzyna'
'Pietraszko, Adam'
'Hilczer, Bo\.zena'

_publ_section_title
;
 Effect of disordered imidazole substructure on proton dynamics in
 imidazolium malonic acid salt
;
_journal_issue 1
_journal_name_full 'Acta Crystallographica Section B'
_journal_page_first 31
_journal_page_last 40
_journal_paper_doi 10.1107/S2052520620014365
_journal_volume 77
_journal_year 2021
_chemical_formula_moiety 'C6 H5 O8, 3(C3 H5 N2)'
_chemical_formula_sum 'C7.5 H10 N3 O4'
_chemical_formula_weight 206.18
_space_group_crystal_system triclinic
_space_group_IT_number 2
_space_group_name_Hall '-P 1'
_space_group_name_H-M_alt 'P -1'
_atom_sites_solution_hydrogens difmap
_audit_creation_method SHELXL-2013
_cell_angle_alpha 116.22(3)
_cell_angle_beta 101.88(3)
_cell_angle_gamma 91.18(3)
_cell_formula_units_Z 2
_cell_length_a 6.9990(10)
_cell_length_b 8.378(2)
_cell_length_c 9.249(2)
_cell_measurement_reflns_used 4533
_cell_measurement_temperature 120(2)
_cell_measurement_theta_max 56.07
_cell_measurement_theta_min 4
_cell_volume 472.3(2)
_computing_cell_refinement 'CrysAlis v171.33.42'
_computing_data_collection 'CrysAlis v171.33.42'
_computing_data_reduction 'CrysAlis v171.33.42'
_computing_molecular_graphics 'Diamond 3.2'
_computing_structure_refinement 'SHELXL-2013 (Sheldrick, 2013)'
_computing_structure_solution 'SHELXS-97 (Sheldrick, 1990)'
_diffrn_ambient_temperature 120(2)
_diffrn_measured_fraction_theta_full 0.994
_diffrn_measured_fraction_theta_max 0.920
_diffrn_measurement_device_type 'Xcalibur-Oxford Diffraction'
_diffrn_measurement_method CCD
_diffrn_radiation_type MoK\a
_diffrn_radiation_wavelength 0.71073
_diffrn_reflns_av_R_equivalents 0.0231
_diffrn_reflns_av_unetI/netI 0.0299
_diffrn_reflns_Laue_measured_fraction_full 0.994
_diffrn_reflns_Laue_measured_fraction_max 0.920
_diffrn_reflns_limit_h_max 8
_diffrn_reflns_limit_h_min -9
_diffrn_reflns_limit_k_max 11
_diffrn_reflns_limit_k_min -11
_diffrn_reflns_limit_l_max 11
_diffrn_reflns_limit_l_min -11
_diffrn_reflns_number 4533
_diffrn_reflns_point_group_measured_fraction_full 0.994
_diffrn_reflns_point_group_measured_fraction_max 0.920
_diffrn_reflns_theta_full 25.242
_diffrn_reflns_theta_max 28.034
_diffrn_reflns_theta_min 2.749
_diffrn_source 'fine-focus sealed tube'
_exptl_absorpt_coefficient_mu 0.119
_exptl_absorpt_correction_T_max 1.1201
_exptl_absorpt_correction_T_min 0.9552
_exptl_absorpt_correction_type numerical
_exptl_absorpt_process_details 'CrysAlis v171.33.42'
_exptl_crystal_colour colorless
_exptl_crystal_density_diffrn 1.450
_exptl_crystal_description unshaped
_exptl_crystal_F_000 216
_exptl_crystal_size_max 0.34
_exptl_crystal_size_mid 0.32
_exptl_crystal_size_min 0.21
_refine_diff_density_max 0.280
_refine_diff_density_min -0.222
_refine_diff_density_rms 0.039
_refine_ls_extinction_coef 0.038(3)
_refine_ls_extinction_expression Fc^*^=kFc[1+0.001xFc^2^\l^3^/sin(2\q)]^-1/4^
_refine_ls_extinction_method SHELXL
_refine_ls_goodness_of_fit_ref 1.271
_refine_ls_hydrogen_treatment refall
_refine_ls_matrix_type full
_refine_ls_number_parameters 204
_refine_ls_number_reflns 2104
_refine_ls_number_restraints 6
_refine_ls_restrained_S_all 1.269
_refine_ls_R_factor_all 0.0408
_refine_ls_R_factor_gt 0.0314
_refine_ls_shift/su_max 0.069
_refine_ls_shift/su_mean 0.009
_refine_ls_structure_factor_coef Fsqd
_refine_ls_weighting_details
;
 w=1/[\s^2^(Fo^2^)+(0.0322P)^2^]
 where P=(Fo^2^+2Fc^2^)/3
;
_refine_ls_weighting_scheme calc
_refine_ls_wR_factor_gt 0.0721
_refine_ls_wR_factor_ref 0.0752
_reflns_Friedel_coverage 0.000
_reflns_number_gt 1657
_reflns_number_total 2104
_reflns_threshold_expression 'I > 2\s(I)'
_cod_data_source_file lo5078sup1.cif
_cod_data_source_block m120
_cod_depositor_comments 'Adding full bibliography for 2108742--2108745.cif.'
_cod_original_formula_sum 'C7.50 H10 N3 O4'
_cod_database_code 2108743
_cod_database_fobs_code 2108743
_shelx_space_group_comment
;
The symmetry employed for this shelxl refinement is uniquely defined
by the following loop, which should always be used as a source of
symmetry information in preference to the above space-group names.
They are only intended as comments.
;
_shelxl_version_number 2013-2

loop_
_space_group_symop_operation_xyz
'x, y, z'
'-x, -y, -z'

loop_
_atom_site_label
_atom_site_type_symbol
_atom_site_fract_x
_atom_site_fract_y
_atom_site_fract_z
_atom_site_U_iso_or_equiv
_atom_site_adp_type
_atom_site_occupancy
_atom_site_site_symmetry_order
_atom_site_calc_flag
_atom_site_refinement_flags_posn
_atom_site_refinement_flags_adp
_atom_site_refinement_flags_occupancy
_atom_site_disorder_assembly
_atom_site_disorder_group
O1 O 0.22235(6) 0.42389(4) 0.38854(4) 0.02189(11) Uani 1 1 d . . . . .
O2 O 0.21580(6) 0.17148(5) 0.16269(4) 0.02253(11) Uani 1 1 d . . . . .
O3 O 0.33428(6) 0.14745(5) 0.65179(4) 0.02743(11) Uani 1 1 d . . . . .
O4 O 0.08703(6) 0.05841(5) 0.42726(4) 0.02960(11) Uani 1 1 d . . . . .
C1 C 0.26718(8) 0.26692(6) 0.31731(6) 0.01624(13) Uani 1 1 d . . . . .
C2 C 0.38750(8) 0.19316(7) 0.42511(6) 0.02025(14) Uani 1 1 d . . . . .
C3 C 0.26421(8) 0.13092(6) 0.51255(6) 0.01868(14) Uani 1 1 d . . . . .
N1A1 N 0.29114(7) 0.62721(5) 0.71723(5) 0.01849(12) Uani 1 1 d . . . . .
C1A C 0.23165(8) 0.78764(6) 0.78811(6) 0.01830(14) Uani 1 1 d . . . . .
N1A2 N 0.29938(7) 0.85690(5) 0.95114(5) 0.01834(12) Uani 1 1 d . . . . .
C2A C 0.40577(8) 0.73638(7) 0.98651(6) 0.02086(14) Uani 1 1 d . . . . .
C3A C 0.40032(8) 0.59334(7) 0.84027(6) 0.02058(15) Uani 1 1 d . . . . .
N1B1 N 0.07094(13) 0.40792(10) 1.04915(10) 0.0197(2) Uani 0.5 1 d D . P A 1
C1B C 0.00446(17) 0.37792(12) 0.89213(12) 0.0192(3) Uani 0.5 1 d . . P A 1
N1B2 N -0.06134(13) 0.52466(10) 0.89293(10) 0.0173(2) Uani 0.5 1 d D . P A 1
C2B C -0.03820(17) 0.65449(13) 1.05496(12) 0.0197(3) Uani 0.5 1 d . . P A 1
C3B C 0.04367(17) 0.58037(12) 1.15121(12) 0.0191(3) Uani 0.5 1 d . . P A 1
H3B H 0.0755(17) 0.6307(13) 1.2713(12) 0.018(3) Uiso 0.5 1 d . . P B 1
H2B H -0.0765(16) 0.7624(13) 1.0744(12) 0.017(3) Uiso 0.5 1 d . . P C 1
H1B2 H -0.1209(19) 0.5277(16) 0.7917(14) 0.041(4) Uiso 0.5 1 d D . P D 1
H1B1 H 0.123(2) 0.3221(15) 1.0825(15) 0.046(4) Uiso 0.5 1 d D . P E 1
H1B H 0.0135(17) 0.2716(15) 0.7990(14) 0.032(4) Uiso 0.5 1 d . . P F 1
H1A1 H 0.2665(9) 0.5508(8) 0.6007(7) 0.0385(19) Uiso 1 1 d . . . . .
H1A H 0.1513(9) 0.8425(7) 0.7304(7) 0.0280(17) Uiso 1 1 d . . . . .
H1A2 H 0.2749(9) 0.9647(8) 1.0304(7) 0.0360(18) Uiso 1 1 d . . . . .
H2A H 0.4663(9) 0.7641(7) 1.0975(7) 0.0267(16) Uiso 1 1 d . . . . .
H3A H 0.4520(9) 0.4852(7) 0.8159(7) 0.0297(17) Uiso 1 1 d . . . . .
H4 H 0.0000 0.0000 0.5000 0.101(5) Uiso 1 2 d S . P . .
H21 H 0.4932(8) 0.2817(7) 0.5054(7) 0.0248(16) Uiso 1 1 d . . . . .
H22 H 0.4435(8) 0.0882(7) 0.3563(6) 0.0248(16) Uiso 1 1 d . . . . .

loop_
_atom_site_aniso_label
_atom_site_aniso_U_11
_atom_site_aniso_U_22
_atom_site_aniso_U_33
_atom_site_aniso_U_23
_atom_site_aniso_U_13
_atom_site_aniso_U_12
O1 0.0302(2) 0.01590(14) 0.01657(15) 0.00527(11) 0.00415(15) 0.00613(15)
O2 0.0317(2) 0.01995(15) 0.01319(14) 0.00565(11) 0.00393(14) 0.00705(15)
O3 0.0330(2) 0.03204(16) 0.01615(15) 0.01299(11) -0.00064(16) 0.00080(17)
O4 0.0269(2) 0.04083(16) 0.02477(16) 0.02315(11) -0.00412(15) -0.00979(16)
C1 0.0170(2) 0.01767(19) 0.01550(19) 0.00852(13) 0.00485(18) 0.00053(19)
C2 0.0195(3) 0.0225(2) 0.0183(2) 0.01034(15) 0.0012(2) 0.0032(2)
C3 0.0251(3) 0.01442(19) 0.0161(2) 0.00776(14) 0.0017(2) 0.0054(2)
N1A1 0.0219(2) 0.01732(17) 0.01364(17) 0.00523(12) 0.00327(16) 0.00221(17)
C1A 0.0182(3) 0.0188(2) 0.0172(2) 0.00794(14) 0.00333(19) 0.0016(2)
N1A2 0.0218(2) 0.01581(17) 0.01434(17) 0.00430(12) 0.00396(17) 0.00274(17)
C2A 0.0224(3) 0.0219(2) 0.0185(2) 0.01045(14) 0.0022(2) 0.0020(2)
C3A 0.0224(3) 0.0197(2) 0.0197(2) 0.00926(15) 0.0042(2) 0.0046(2)
N1B1 0.0229(5) 0.0151(3) 0.0236(4) 0.0105(2) 0.0064(3) 0.0061(3)
C1B 0.0277(6) 0.0170(4) 0.0204(4) 0.0154(3) 0.0043(4) 0.0082(4)
N1B2 0.0210(5) 0.0162(3) 0.0189(3) 0.0120(2) 0.0036(3) 0.0063(3)
C2B 0.0258(6) 0.0160(4) 0.0190(4) 0.0093(3) 0.0054(4) 0.0081(4)
C3B 0.0267(6) 0.0180(4) 0.0191(4) 0.0139(3) 0.0059(4) 0.0074(4)

loop_
_atom_type_symbol
_atom_type_description
_atom_type_scat_dispersion_real
_atom_type_scat_dispersion_imag
_atom_type_scat_source
C C 0.0033 0.0016 'International Tables Vol C Tables 4.2.6.8 and 6.1.1.4'
H H 0.0000 0.0000 'International Tables Vol C Tables 4.2.6.8 and 6.1.1.4'
N N 0.0061 0.0033 'International Tables Vol C Tables 4.2.6.8 and 6.1.1.4'
O O 0.0106 0.0060 'International Tables Vol C Tables 4.2.6.8 and 6.1.1.4'

loop_
_geom_angle_atom_site_label_1
_geom_angle_atom_site_label_2
_geom_angle_atom_site_label_3
_geom_angle
_geom_angle_site_symmetry_1
_geom_angle_site_symmetry_3
_geom_angle_publ_flag
C3 O4 H4 111.59(4) . . ?
O2 C1 O1 122.60(6) . . ?
O2 C1 C2 119.57(5) . . ?
O1 C1 C2 117.83(5) . . ?
C1 C2 C3 112.60(5) . . ?
C1 C2 H21 110.0(4) . . ?
C3 C2 H21 109.6(4) . . ?
C1 C2 H22 109.8(4) . . ?
C3 C2 H22 106.3(4) . . ?
H21 C2 H22 108.3(5) . . ?
O3 C3 O4 124.49(6) . . ?
O3 C3 C2 120.63(5) . . ?
O4 C3 C2 114.86(5) . . ?
C1A N1A1 C3A 108.36(5) . . ?
C1A N1A1 H1A1 125.7(4) . . ?
C3A N1A1 H1A1 125.9(4) . . ?
N1A2 C1A N1A1 108.70(6) . . ?
N1A2 C1A H1A 126.0(3) . . ?
N1A1 C1A H1A 125.3(3) . . ?
C1A N1A2 C2A 108.73(5) . . ?
C1A N1A2 H1A2 126.7(4) . . ?
C2A N1A2 H1A2 124.4(4) . . ?
C3A C2A N1A2 106.79(6) . . ?
C3A C2A H2A 132.8(4) . . ?
N1A2 C2A H2A 120.4(4) . . ?
C2A C3A N1A1 107.43(6) . . ?
C2A C3A H3A 131.0(4) . . ?
N1A1 C3A H3A 121.5(4) . . ?
N1B2 N1B1 C2B 145.6(2) 2_567 2_567 ?
N1B2 N1B1 C1B 122.52(17) 2_567 . ?
C2B N1B1 C1B 24.32(9) 2_567 . ?
N1B2 N1B1 C3B 15.52(13) 2_567 . ?
C2B N1B1 C3B 131.92(14) 2_567 . ?
C1B N1B1 C3B 107.97(9) . . ?
N1B2 N1B1 C1B 35.86(13) 2_567 2_567 ?
C2B N1B1 C1B 110.83(12) 2_567 2_567 ?
C1B N1B1 C1B 86.92(8) . 2_567 ?
C3B N1B1 C1B 21.09(6) . 2_567 ?
N1B2 N1B1 C3B 108.97(15) 2_567 2_567 ?
C2B N1B1 C3B 37.58(10) 2_567 2_567 ?
C1B N1B1 C3B 13.55(5) . 2_567 ?
C3B N1B1 C3B 94.48(8) . 2_567 ?
C1B N1B1 C3B 73.41(6) 2_567 2_567 ?
N1B2 N1B1 H1B1 112.0(7) 2_567 . ?
C2B N1B1 H1B1 100.9(7) 2_567 . ?
C1B N1B1 H1B1 125.1(7) . . ?
C3B N1B1 H1B1 126.9(7) . . ?
C1B N1B1 H1B1 147.8(7) 2_567 . ?
C3B N1B1 H1B1 138.5(7) 2_567 . ?
C2B C1B C3B 167.5(2) 2_567 2_567 ?
C2B C1B N1B2 139.49(15) 2_567 . ?
C3B C1B N1B2 31.24(9) 2_567 . ?
C2B C1B N1B1 31.55(10) 2_567 . ?
C3B C1B N1B1 139.28(14) 2_567 . ?
N1B2 C1B N1B1 108.42(8) . . ?
C2B C1B N1B2 48.12(11) 2_567 2_567 ?
C3B C1B N1B2 122.32(13) 2_567 2_567 ?
N1B2 C1B N1B2 91.56(8) . 2_567 ?
N1B1 C1B N1B2 16.96(5) . 2_567 ?
C2B C1B N1B1 124.05(13) 2_567 2_567 ?
C3B C1B N1B1 46.34(10) 2_567 2_567 ?
N1B2 C1B N1B1 15.44(5) . 2_567 ?
N1B1 C1B N1B1 93.08(8) . 2_567 ?
N1B2 C1B N1B1 76.17(6) 2_567 2_567 ?
C2B C1B H1B 93.2(9) 2_567 . ?
C3B C1B H1B 96.5(8) 2_567 . ?
N1B2 C1B H1B 127.2(8) . . ?
N1B1 C1B H1B 124.2(8) . . ?
N1B2 C1B H1B 141.1(8) 2_567 . ?
N1B1 C1B H1B 142.7(8) 2_567 . ?
N1B1 N1B2 C3B 153.1(2) 2_567 2_567 ?
N1B1 N1B2 C1B 128.69(17) 2_567 . ?
C3B N1B2 C1B 25.84(9) 2_567 . ?
N1B1 N1B2 C2B 20.17(12) 2_567 . ?
C3B N1B2 C2B 134.90(13) 2_567 . ?
C1B N1B2 C2B 109.37(9) . . ?
N1B1 N1B2 C1B 40.52(13) 2_567 2_567 ?
C3B N1B2 C1B 113.91(12) 2_567 2_567 ?
C1B N1B2 C1B 88.44(8) . 2_567 ?
C2B N1B2 C1B 20.99(6) . 2_567 ?
N1B1 N1B2 C2B 115.38(15) 2_567 2_567 ?
C3B N1B2 C2B 38.87(9) 2_567 2_567 ?
C1B N1B2 C2B 13.31(5) . 2_567 ?
C2B N1B2 C2B 96.14(8) . 2_567 ?
C1B N1B2 C2B 75.18(6) 2_567 2_567 ?
N1B1 N1B2 H1B2 109.8(7) 2_567 . ?
C3B N1B2 H1B2 95.2(7) 2_567 . ?
C1B N1B2 H1B2 120.9(7) . . ?
C2B N1B2 H1B2 129.6(7) . . ?
C1B N1B2 H1B2 150.3(7) 2_567 . ?
C2B N1B2 H1B2 134.0(7) 2_567 . ?
C1B C2B N1B1 124.13(17) 2_567 2_567 ?
C1B C2B C3B 6.34(13) 2_567 . ?
N1B1 C2B C3B 119.85(13) 2_567 . ?
C1B C2B N1B2 110.90(14) 2_567 . ?
N1B1 C2B N1B2 14.18(8) 2_567 . ?
C3B C2B N1B2 106.22(9) . . ?
C1B C2B N1B2 27.20(10) 2_567 2_567 ?
N1B1 C2B N1B2 97.44(11) 2_567 2_567 ?
C3B C2B N1B2 22.41(5) . 2_567 ?
N1B2 C2B N1B2 83.86(8) . 2_567 ?
C1B C2B H2B 129.8(7) 2_567 . ?
N1B1 C2B H2B 105.4(7) 2_567 . ?
C3B C2B H2B 134.7(7) . . ?
N1B2 C2B H2B 119.1(7) . . ?
N1B2 C2B H2B 157.0(7) 2_567 . ?
C1B C3B N1B2 122.92(16) 2_567 2_567 ?
C1B C3B C2B 6.14(12) 2_567 . ?
N1B2 C3B C2B 118.72(12) 2_567 . ?
C1B C3B N1B1 112.57(13) 2_567 . ?
N1B2 C3B N1B1 11.36(9) 2_567 . ?
C2B C3B N1B1 108.02(9) . . ?
C1B C3B N1B1 27.17(10) 2_567 2_567 ?
N1B2 C3B N1B1 96.16(11) 2_567 2_567 ?
C2B C3B N1B1 22.57(5) . 2_567 ?
N1B1 C3B N1B1 85.52(8) . 2_567 ?
C1B C3B H3B 124.2(7) 2_567 . ?
N1B2 C3B H3B 111.9(7) 2_567 . ?
C2B C3B H3B 129.0(7) . . ?
N1B1 C3B H3B 122.9(7) . . ?
N1B1 C3B H3B 151.3(7) 2_567 . ?

loop_
_geom_bond_atom_site_label_1
_geom_bond_atom_site_label_2
_geom_bond_distance
_geom_bond_site_symmetry_2
_geom_bond_publ_flag
O1 C1 1.2643(7) . ?
O2 C1 1.2569(8) . ?
O3 C3 1.2239(8) . ?
O4 C3 1.2930(8) . ?
O4 H4 1.2290(5) . ?
C1 C2 1.5184(9) . ?
C2 C3 1.5205(10) . ?
C2 H21 0.956(5) . ?
C2 H22 0.977(5) . ?
N1A1 C1A 1.3291(8) . ?
N1A1 C3A 1.3768(9) . ?
N1A1 H1A1 0.954(6) . ?
C1A N1A2 1.3252(8) . ?
C1A H1A 0.957(7) . ?
N1A2 C2A 1.3797(8) . ?
N1A2 H1A2 0.925(6) . ?
C2A C3A 1.3460(9) . ?
C2A H2A 0.945(6) . ?
C3A H3A 0.932(6) . ?
N1B1 N1B2 0.5996(11) 2_567 ?
N1B1 C2B 0.8441(13) 2_567 ?
N1B1 C1B 1.3354(14) . ?
N1B1 C3B 1.3767(13) . ?
N1B1 C1B 1.7574(14) 2_567 ?
N1B1 C3B 1.9076(16) 2_567 ?
N1B1 H1B1 0.952(14) . ?
C1B C2B 0.6644(15) 2_567 ?
C1B C3B 0.6850(15) 2_567 ?
C1B N1B2 1.3192(14) . ?
C1B N1B2 1.7331(14) 2_567 ?
C1B N1B1 1.7574(14) 2_567 ?
C1B H1B 0.941(10) . ?
N1B2 N1B1 0.5996(11) 2_567 ?
N1B2 C3B 0.8150(12) 2_567 ?
N1B2 C2B 1.3812(13) . ?
N1B2 C1B 1.7331(14) 2_567 ?
N1B2 C2B 1.8747(16) 2_567 ?
N1B2 H1B2 0.955(13) . ?
C2B C1B 0.6645(15) 2_567 ?
C2B N1B1 0.8440(13) 2_567 ?
C2B C3B 1.3414(17) . ?
C2B N1B2 1.8747(16) 2_567 ?
C2B H2B 0.899(11) . ?
C3B C1B 0.6850(15) 2_567 ?
C3B N1B2 0.8150(12) 2_567 ?
C3B N1B1 1.9076(16) 2_567 ?
C3B H3B 0.970(10) . ?

loop_
_geom_hbond_atom_site_label_D
_geom_hbond_atom_site_label_H
_geom_hbond_atom_site_label_A
_geom_hbond_distance_DH
_geom_hbond_distance_HA
_geom_hbond_distance_DA
_geom_hbond_angle_DHA
_geom_hbond_site_symmetry_A
O4 H4 O3 1.2290(5) 2.4427(11) 3.1611(12) 114.77(3) 2_556
O4 H4 O4 1.2290(5) 1.2290(5) 2.4580(11) 180.0 2_556
C2 H21 O1 0.956(5) 2.805(6) 3.6791(18) 152.5(5) 2_666
C2 H22 O3 0.977(5) 2.523(6) 3.3833(13) 146.8(5) 2_656
N1A1 H1A1 O1 0.954(6) 1.723(6) 2.6764(12) 176.7(7) .
C1A H1A O4 0.957(7) 2.393(7) 3.3416(12) 171.3(5) 2_566
N1A2 H1A2 O2 0.925(6) 1.742(6) 2.6637(12) 174.1(6) 1_566
C2A H2A O3 0.945(6) 2.232(6) 3.1611(14) 167.5(6) 2_667
C3A H3A O3 0.932(6) 2.566(5) 3.3242(14) 138.8(4) .
C3B H3B O1 0.970(10) 2.551(12) 3.0954(15) 115.5(8) 1_556
C2B H2B O2 0.899(11) 2.506(12) 3.0596(15) 120.3(7) 2_566
C2B H2B O4 0.899(11) 3.050(9) 3.524(2) 114.8(8) 1_566
N1B2 H1B2 O1 0.955(13) 1.889(13) 2.8349(13) 170.2(10) 2_566
N1B2 H1B2 O2 0.955(13) 2.493(13) 2.9925(13) 112.6(8) 2_566
N1B1 H1B1 O1 0.952(14) 2.501(13) 3.0410(13) 116.0(8) 1_556
N1B1 H1B1 O2 0.952(14) 1.796(14) 2.7453(13) 174.8(12) 1_556
C1B H1B O3 0.941(10) 2.842(12) 3.5358(17) 131.4(9) .
C1B H1B O4 0.941(10) 2.592(10) 3.4760(19) 156.5(11) 2_556
